data_1536886
loop_
_publ_author_name
'Kornath, A.'
'Seelbinder, R.'
'Minkwitz, R.'

_publ_section_title
;
 Synthesis of Fluorodihydroxysulfonium Hexafluoroantimonate [F S (O H)2]+
 [Sb F6]-
;
_journal_name_full 'Angew. Chem. Int. ed.'
_journal_page_first 973
_journal_page_last 975
_journal_volume 44
_journal_year 2005
_chemical_formula_sum 'F7 H2 O2 S Sb'
_chemical_name_systematic '(F S (O H)2) (Sb F6)'
_space_group_IT_number 14
_symmetry_space_group_name_Hall '-P 2ybc'
_symmetry_space_group_name_H-M 'P 1 21/c 1'
_cell_angle_alpha 90
_cell_angle_beta 91.73
_cell_angle_gamma 90
_cell_formula_units_Z 4
_cell_length_a 5.231
_cell_length_b 8.203
_cell_length_c 16.216
_cell_volume 695.510
_citation_journal_id_ASTM ACIEF5
_cod_data_source_file Kornath_ACIEF5_2005_1793.cif
_cod_data_source_block H2F7O2S1Sb1
_cod_original_cell_volume 695.5096
_cod_original_formula_sum 'H2 F7 O2 S1 Sb1'
_cod_database_code 1536886

loop_
_symmetry_equiv_pos_as_xyz
x,y,z
-x,y+1/2,-z+1/2
-x,-y,-z
x,-y-1/2,z-1/2

loop_
_atom_site_label
_atom_site_type_symbol
_atom_site_fract_x
_atom_site_fract_y
_atom_site_fract_z
_atom_site_occupancy
_atom_site_U_iso_or_equiv
F3 F-1 -0.0891 -0.0762 0.4271 1 0.0
O1 O-2 0.5134 0.1999 0.0211 1 0.0
Sb1 Sb+5 0.07734 0.05253 0.35073 1 0.0
O2 O-2 0.5938 0.0343 0.1348 1 0.0
F2 F-1 0.3675 0.0681 0.4231 1 0.0
F5 F-1 0.2488 0.1719 0.2714 1 0.0
F6 F-1 -0.0535 0.2401 0.397 1 0.0
F7 F-1 0.1714 0.073 0.0885 1 0.0
F4 F-1 0.2157 -0.137 0.3063 1 0.0
S1 S+4 0.4161 0.173 0.10857 1 0.0
F1 F-1 -0.2117 0.0318 0.2795 1 0.0
